data_2003692
loop_
_publ_author_name
'Gainsford, G. J.'
'Furneaux, R. H.'
'Mason, J. M.'
'Miller, I. J.'

_publ_section_title
;Adducts from the Pyrolysis of Cellulose:
 (1\a,2\b,6\b,7\a)-3,8-Dioxatricyclo[5.3.1.1^2,6^]dodeca-4,9-diene-11,12-dione
 and
 (1<i>R</i>)-(1\a,2\b,3\a,6\a,8\b,9\a)-5,13,14-Trioxatetracyclo[7.3.1.1^3,6^.0^2,8^]tetradec-10-ene-7,12-dione
;
_journal_issue 7
_journal_name_full 'Acta Crystallographica Section C'
_journal_page_first 1369
_journal_page_last 1372
_journal_paper_doi 10.1107/S0108270195000242
_journal_volume 51
_journal_year 1995
_chemical_compound_source 'Furneaux, Mason & Miller (1984), compound (17)'
_chemical_formula_sum 'C11 H10 O5'
_chemical_formula_weight 222.2
_space_group_IT_number 19
_symmetry_cell_setting orthorhombic
_symmetry_space_group_name_Hall 'P 2ac 2ab'
_symmetry_space_group_name_H-M 'P 21 21 21'
_atom_type_scat_source IntTabC
_cell_angle_alpha 90
_cell_angle_beta 90
_cell_angle_gamma 90
_cell_formula_units_Z 4
_cell_length_a 5.154(2)
_cell_length_b 12.257(8)
_cell_length_c 16.034(8)
_cell_measurement_reflns_used 19
_cell_measurement_temperature 291(2)
_cell_measurement_theta_max 16.4
_cell_measurement_theta_min 14.6
_cell_volume 1012.9(9)
_diffrn_measurement_device 'Nicolet R3m'
_diffrn_measurement_method \q/2\q
_diffrn_radiation_type MoK\a
_diffrn_radiation_wavelength 0.71069
_diffrn_reflns_av_R_equivalents 'unique set only'
_diffrn_reflns_limit_h_max 4
_diffrn_reflns_limit_h_min 0
_diffrn_reflns_limit_k_max 10
_diffrn_reflns_limit_k_min 0
_diffrn_reflns_limit_l_max 14
_diffrn_reflns_limit_l_min 0
_diffrn_reflns_number 509
_diffrn_reflns_theta_max 18.5
_diffrn_standards_decay_% 1
_diffrn_standards_interval_count 97
_diffrn_standards_number 3
_exptl_absorpt_coefficient_mu 0.125
_exptl_absorpt_correction_type none
_exptl_crystal_colour colourless
_exptl_crystal_density_diffrn 1.457
_exptl_crystal_description needle
_exptl_crystal_size_max 0.30
_exptl_crystal_size_mid 0.09
_exptl_crystal_size_min 0.08
_refine_diff_density_max 0.14
_refine_diff_density_min -0.15
_refine_ls_extinction_method none
_refine_ls_goodness_of_fit_obs 1.17
_refine_ls_hydrogen_treatment 'H-atom treatment: see below'
_refine_ls_number_parameters 167
_refine_ls_number_reflns 478
_refine_ls_R_factor_obs 0.0461
_refine_ls_shift/esd_max 0.036
_refine_ls_structure_factor_coef Fsqd
_refine_ls_weighting_details 'w = 1/[\s^2^(F~o~)^2^+0.089P^2^]'
_refine_ls_weighting_scheme calc
_refine_ls_wR_factor_obs 0.0621
_reflns_number_observed 333
_reflns_number_total 478
_reflns_observed_criterion F>4\s(F)
_cod_data_source_file kh1010.cif
_cod_data_source_block 17
_cod_depositor_comments
;
The following automatic conversions were performed:

'_refine_ls_weighting_scheme' value '1/[\s^2^(F~o~)^2^+0.089P^2^]'
was changed to 'calc'. New tag '_refine_ls_weighting_details' was
created. The value of the new tag was set to 'w =
1/[\s^2^(F~o~)^2^+0.089P^2^]'.

Automatic conversion script
Id: cif_fix_values 3143 2015-03-26 13:38:13Z robertas 
;
_cod_original_cell_volume 1013.1(9)
_cod_database_code 2003692

loop_
_symmetry_equiv_pos_as_xyz
x,y,z
1/2-x,-y,1/2+z
-x,1/2+y,1/2-z
1/2+x,1/2-y,-z

loop_
_atom_site_label
_atom_site_fract_x
_atom_site_fract_y
_atom_site_fract_z
_atom_site_U_iso_or_equiv
C(1) .719(2) .0706(12) .0086(6) .039(3)
C(2) .908(2) .0597(8) -.0689(8) .035(3)
C(3) .768(3) .0784(10) -.1524(8) .044(4)
C(4) .943(3) .0697(16) -.2278(9) .071(5)
O(5) .945(2) -.0446(7) -.2478(5) .066(3)
C(6) .763(3) -.0913(11) -.1917(7) .058(4)
C(7) .912(3) -.1394(10) -.1178(7) .052(4)
C(8) 1.017(2) -.0579(9) -.0587(7) .034(3)
C(9) .928(3) -.0872(10) .0290(8) .042(3)
C(10) 1.099(2) -.0357(12) .0944(7) .045(3)
C(11) 1.061(2) .0662(12) .1182(6) .055(4)
C(12) .858(2) .1289(11) .0772(8) .045(3)
O(13) .677(2) -.0402(7) .0359(4) .043(2)
O(14) .592(1) -.0116(8) -.1648(4) .056(2)
O(15) .948(2) -.2351(7) -.1119(5) .113(4)
O(16) .816(2) .2260(6) .0949(5) .067(3)
H(6) .6661(26) -.1493(11) -.2200(7) .031(11)
H(10) 1.2321(21) -.0762(12) .1182(7) .031(11)
H(11) 1.1622(4) .0972(12) .1600(6) .031(11)
H(1) .5499(153) .0971(66) -.0109(44) .031(11)
H(2) 1.0149(157) .1148(63) -.0619(53) .031(11)
H(3) .6509(156) .1465(59) -.1512(47) .031(11)
H(41) 1.1034(157) .0847(84) -.2111(48) .031(11)
H(42) .8632(14) .1106(68) -.2801(45) .031(11)
H(8) 1.2067(143) -.0455(63) -.0654(44) .031(11)
H(9) .9376(176) -.1605(60) .0426(48) .031(11)

loop_
_geom_angle_atom_site_label_1
_geom_angle_atom_site_label_2
_geom_angle_atom_site_label_3
_geom_angle
_geom_angle_publ_flag
O(13) C(1) C(12) 107.4(9) yes
O(13) C(1) C(2) 104.4(9) yes
C(12) C(1) C(2) 108.8(10) yes
C(3) C(2) C(8) 113.5(9) yes
C(3) C(2) C(1) 112.5(9) yes
C(8) C(2) C(1) 102.6(9) yes
O(14) C(3) C(4) 102.2(10) yes
O(14) C(3) C(2) 107.4(9) yes
C(4) C(3) C(2) 113.9(10) yes
O(5) C(4) C(3) 104.4(12) yes
C(6) O(5) C(4) 104.4(10) yes
O(14) C(6) O(5) 109.5(10) yes
O(14) C(6) C(7) 110.5(9) yes
O(5) C(6) C(7) 108.3(11) yes
O(15) C(7) C(8) 123.8(12) yes
O(15) C(7) C(6) 121.3(12) yes
C(8) C(7) C(6) 114.7(10) yes
C(7) C(8) C(9) 108.8(9) yes
C(7) C(8) C(2) 115.2(9) yes
C(9) C(8) C(2) 102.0(9) yes
O(13) C(9) C(10) 108.0(9) yes
O(13) C(9) C(8) 104.4(9) yes
C(10) C(9) C(8) 111.6(10) yes
C(11) C(10) C(9) 120.8(12) yes
C(10) C(11) C(12) 118.3(12) yes
O(16) C(12) C(11) 121.9(13) yes
O(16) C(12) C(1) 122.8(12) yes
C(11) C(12) C(1) 115.2(10) yes
C(9) O(13) C(1) 102.9(8) yes
C(6) O(14) C(3) 100.6(8) yes

loop_
_geom_bond_atom_site_label_1
_geom_bond_atom_site_label_2
_geom_bond_distance
_geom_bond_publ_flag
C(1) O(13) 1.440(10) yes
C(1) C(12) 1.50(2) yes
C(1) C(2) 1.590(10) yes
C(2) C(3) 1.54(2) yes
C(2) C(8) 1.560(10) yes
C(3) O(14) 1.440(10) yes
C(3) C(4) 1.51(2) yes
C(4) O(5) 1.44(2) yes
O(5) C(6) 1.420(10) yes
C(6) O(14) 1.380(10) yes
C(6) C(7) 1.530(10) yes
C(7) O(15) 1.190(10) yes
C(7) C(8) 1.480(10) yes
C(8) C(9) 1.520(10) yes
C(9) O(13) 1.420(10) yes
C(9) C(10) 1.510(10) yes
C(10) C(11) 1.320(10) yes
C(11) C(12) 1.460(10) yes
C(12) O(16) 1.240(10) yes
